data_4025550
loop_
_publ_author_name
'Sujeewa Ranatunga'
'Wathsala Liyanage'
'Juan R. Del Valle'

_publ_section_title
;
 Synthesis and Conformational Analysis of Bicyclic Extended Dipeptide
 Surrogates
;
_journal_name_full 'Journal of Organic Chemistry'
_journal_page_first 5113
_journal_page_last 5125
_journal_paper_doi 10.1021/jo1008433
_journal_volume 75
_journal_year 2010
_chemical_absolute_configuration syn
_chemical_formula_moiety 'C20 H28 N4 O4'
_chemical_formula_sum 'C20 H28 N4 O4'
_chemical_formula_weight 388.46
_chemical_name_systematic
;
 ?
;
_space_group_IT_number 19
_symmetry_cell_setting orthorhombic
_symmetry_space_group_name_Hall 'P 2ac 2ab'
_symmetry_space_group_name_H-M 'P 21 21 21'
_atom_sites_solution_hydrogens geom
_atom_sites_solution_primary direct
_atom_sites_solution_secondary difmap
_audit_creation_method SHELXL-97
_cell_angle_alpha 90.00
_cell_angle_beta 90.00
_cell_angle_gamma 90.00
_cell_formula_units_Z 4
_cell_length_a 7.8308(15)
_cell_length_b 11.013(2)
_cell_length_c 25.536(5)
_cell_measurement_reflns_used 9835
_cell_measurement_temperature 228(2)
_cell_measurement_theta_max 29.84
_cell_measurement_theta_min 2.01
_cell_volume 2202.2(7)
_computing_cell_refinement 'APEX2, Bruker AXS Inc., Madison, Wisconsin, USA.'
_computing_data_collection 'APEX2, Bruker AXS Inc., Madison, Wisconsin, USA.'
_computing_data_reduction 'APEX2, Bruker AXS Inc., Madison, Wisconsin, USA.'
_computing_molecular_graphics 'Bruker SHELXTL XP,Sheldrick, G. M. (2008). Acta Cryst. A64, 112-122.'
_computing_publication_material 'Bruker SHELXTL XCIF,Sheldrick, G. M. (2008). Acta Cryst. A64, 112-122.'
_computing_structure_refinement 'Bruker SHELXTL XL,Sheldrick, G. M. (2008). Acta Cryst. A64, 112-122.'
_computing_structure_solution 'Bruker SHELXTL XS,Sheldrick, G. M. (2008). Acta Cryst. A64, 112-122.'
_diffrn_ambient_temperature 228(2)
_diffrn_measured_fraction_theta_full 0.989
_diffrn_measured_fraction_theta_max 0.989
_diffrn_measurement_device_type 'CCD area detector'
_diffrn_measurement_method 'phi and omega scans'
_diffrn_radiation_monochromator graphite
_diffrn_radiation_source 'fine-focus sealed tube'
_diffrn_radiation_type MoK\a
_diffrn_radiation_wavelength 0.71073
_diffrn_reflns_av_R_equivalents 0.0294
_diffrn_reflns_av_sigmaI/netI 0.0138
_diffrn_reflns_limit_h_max 11
_diffrn_reflns_limit_h_min -11
_diffrn_reflns_limit_k_max 16
_diffrn_reflns_limit_k_min -16
_diffrn_reflns_limit_l_max 38
_diffrn_reflns_limit_l_min -38
_diffrn_reflns_number 67358
_diffrn_reflns_theta_full 32.67
_diffrn_reflns_theta_max 32.67
_diffrn_reflns_theta_min 2.72
_exptl_absorpt_coefficient_mu 0.083
_exptl_absorpt_correction_T_max 0.960
_exptl_absorpt_correction_T_min 0.950
_exptl_absorpt_correction_type multi-scan
_exptl_absorpt_process_details Bruker,SADABS
_exptl_crystal_colour colourless
_exptl_crystal_density_diffrn 1.172
_exptl_crystal_density_method 'not measured'
_exptl_crystal_description prism
_exptl_crystal_F_000 832
_exptl_crystal_size_max 0.57
_exptl_crystal_size_mid 0.46
_exptl_crystal_size_min 0.44
_refine_diff_density_max 0.391
_refine_diff_density_min -0.300
_refine_diff_density_rms 0.049
_refine_ls_extinction_method none
_refine_ls_goodness_of_fit_ref 1.043
_refine_ls_hydrogen_treatment noref
_refine_ls_matrix_type full
_refine_ls_number_parameters 257
_refine_ls_number_reflns 4491
_refine_ls_number_restraints 0
_refine_ls_restrained_S_all 1.043
_refine_ls_R_factor_all 0.0743
_refine_ls_R_factor_gt 0.0557
_refine_ls_shift/su_max 0.000
_refine_ls_shift/su_mean 0.000
_refine_ls_structure_factor_coef Fsqd
_refine_ls_weighting_details 'calc w=1/[\s^2^(Fo^2^)+(0.0932P)^2^+0.4079P] where P=(Fo^2^+2Fc^2^)/3'
_refine_ls_weighting_scheme calc
_refine_ls_wR_factor_gt 0.1539
_refine_ls_wR_factor_ref 0.1769
_reflns_number_gt 3542
_reflns_number_total 4491
_reflns_threshold_expression >2sigma(I)
_cod_data_source_file jo1008433_si_001.cif
_cod_data_source_block jd03
_cod_depositor_comments
;
The following automatic conversions were performed:

'_symmetry_cell_setting' value 'Orthorhombic' changed to
'orthorhombic' according to the built-in table from CIF Core
dictionary named 'cif_core.dic' version 2.4.1 from 2010-06-29.

Automatic conversion script
Id: cif_fix_values 1646 2011-03-28 12:23:43Z adriana 
;
_cod_original_cell_volume 2202.3(7)
_cod_database_code 4025550

loop_
_symmetry_equiv_pos_as_xyz
'x, y, z'
'-x+1/2, -y, z+1/2'
'-x, y+1/2, -z+1/2'
'x+1/2, -y+1/2, -z'

loop_
_atom_site_label
_atom_site_type_symbol
_atom_site_fract_x
_atom_site_fract_y
_atom_site_fract_z
_atom_site_U_iso_or_equiv
_atom_site_adp_type
_atom_site_occupancy
_atom_site_symmetry_multiplicity
_atom_site_calc_flag
_atom_site_refinement_flags
_atom_site_disorder_assembly
_atom_site_disorder_group
O1 O 0.6763(4) 0.48790(17) 0.29532(7) 0.0820(8) Uani 1 1 d . . .
O2 O 0.7451(2) 0.68603(14) 0.29955(5) 0.0472(4) Uani 1 1 d . . .
O3 O 0.7790(3) 0.12841(18) 0.48292(10) 0.0787(7) Uani 1 1 d . . .
O4 O 0.5823(2) 0.12340(15) 0.41958(7) 0.0542(4) Uani 1 1 d . . .
N1 N 0.5990(2) 0.49897(15) 0.40562(6) 0.0383(3) Uani 1 1 d . . .
N2 N 0.7334(3) 0.37393(18) 0.49910(6) 0.0511(5) Uani 1 1 d . . .
N3 N 0.6981(3) 0.34256(19) 0.54357(7) 0.0497(4) Uani 1 1 d . . .
N4 N 0.6794(4) 0.3230(3) 0.58661(8) 0.0815(9) Uani 1 1 d . . .
C1 C 0.7661(4) 0.7018(2) 0.24206(8) 0.0534(5) Uani 1 1 d . . .
C2 C 0.9115(6) 0.6232(4) 0.22314(11) 0.0841(11) Uani 1 1 d . . .
H2A H 1.0088 0.6331 0.2463 0.126 Uiso 1 1 calc R . .
H2B H 0.9431 0.6472 0.1879 0.126 Uiso 1 1 calc R . .
H2C H 0.8759 0.5388 0.2231 0.126 Uiso 1 1 calc R . .
C3 C 0.8112(7) 0.8353(3) 0.23735(12) 0.0864(11) Uani 1 1 d . . .
H3A H 0.7242 0.8837 0.2546 0.130 Uiso 1 1 calc R . .
H3B H 0.8173 0.8576 0.2006 0.130 Uiso 1 1 calc R . .
H3C H 0.9209 0.8500 0.2538 0.130 Uiso 1 1 calc R . .
C4 C 0.5999(5) 0.6754(5) 0.21478(12) 0.0894(12) Uani 1 1 d . . .
H4A H 0.5732 0.5898 0.2181 0.134 Uiso 1 1 calc R . .
H4B H 0.6098 0.6963 0.1780 0.134 Uiso 1 1 calc R . .
H4C H 0.5095 0.7232 0.2306 0.134 Uiso 1 1 calc R . .
C5 C 0.7075(4) 0.5781(2) 0.31997(8) 0.0479(5) Uani 1 1 d . . .
C6 C 0.7148(3) 0.58304(18) 0.37997(7) 0.0398(4) Uani 1 1 d . . .
H6 H 0.6955 0.6669 0.3926 0.048 Uiso 1 1 calc R . .
C7 C 0.8887(3) 0.5364(3) 0.39787(10) 0.0545(6) Uani 1 1 d . . .
H7A H 0.9155 0.5647 0.4333 0.065 Uiso 1 1 calc R . .
H7B H 0.9794 0.5627 0.3740 0.065 Uiso 1 1 calc R . .
C8 C 0.8671(3) 0.3986(3) 0.39654(11) 0.0592(7) Uani 1 1 d . . .
H8A H 0.9347 0.3600 0.4242 0.071 Uiso 1 1 calc R . .
H8B H 0.9030 0.3658 0.3626 0.071 Uiso 1 1 calc R . .
C9 C 0.6748(3) 0.37731(19) 0.40546(7) 0.0394(4) Uani 1 1 d . . .
H9 H 0.6274 0.3296 0.3760 0.047 Uiso 1 1 calc R . .
C10 C 0.6346(3) 0.31287(18) 0.45771(7) 0.0385(4) Uani 1 1 d . . .
H10 H 0.5113 0.3221 0.4654 0.046 Uiso 1 1 calc R . .
C11 C 0.6773(3) 0.1787(2) 0.45549(8) 0.0436(4) Uani 1 1 d . . .
C12 C 0.6114(5) -0.0066(2) 0.41180(13) 0.0698(8) Uani 1 1 d . . .
H12A H 0.6481 -0.0437 0.4448 0.084 Uiso 1 1 calc R . .
H12B H 0.5049 -0.0458 0.4009 0.084 Uiso 1 1 calc R . .
C13 C 0.7411(8) -0.0252(4) 0.3722(2) 0.1118(16) Uani 1 1 d . . .
H13A H 0.7034 0.0101 0.3394 0.168 Uiso 1 1 calc R . .
H13B H 0.7603 -0.1115 0.3675 0.168 Uiso 1 1 calc R . .
H13C H 0.8466 0.0133 0.3832 0.168 Uiso 1 1 calc R . .
C14 C 0.4200(3) 0.5036(2) 0.38951(10) 0.0500(5) Uani 1 1 d . . .
H14A H 0.3564 0.4397 0.4077 0.060 Uiso 1 1 calc R . .
H14B H 0.4124 0.4878 0.3518 0.060 Uiso 1 1 calc R . .
C15 C 0.3393(3) 0.6250(2) 0.40135(11) 0.0522(5) Uani 1 1 d . . .
C16 C 0.2825(4) 0.7001(3) 0.36207(17) 0.0784(10) Uani 1 1 d . . .
H16 H 0.2982 0.6794 0.3267 0.094 Uiso 1 1 calc R . .
C17 C 0.1973(5) 0.8123(4) 0.3767(3) 0.1013(16) Uani 1 1 d . . .
H17 H 0.1594 0.8666 0.3508 0.122 Uiso 1 1 calc R . .
C18 C 0.1731(6) 0.8378(4) 0.4279(3) 0.1092(17) Uani 1 1 d . . .
H18 H 0.1125 0.9084 0.4370 0.131 Uiso 1 1 calc R . .
C19 C 0.2316(6) 0.7669(4) 0.4658(2) 0.0968(13) Uani 1 1 d . . .
H19 H 0.2167 0.7889 0.5011 0.116 Uiso 1 1 calc R . .
C20 C 0.3148(4) 0.6603(3) 0.45297(15) 0.0718(8) Uani 1 1 d . . .
H20 H 0.3560 0.6102 0.4800 0.086 Uiso 1 1 calc R . .

loop_
_atom_site_aniso_label
_atom_site_aniso_U_11
_atom_site_aniso_U_22
_atom_site_aniso_U_33
_atom_site_aniso_U_23
_atom_site_aniso_U_13
_atom_site_aniso_U_12
O1 0.153(2) 0.0536(9) 0.0393(7) -0.0007(7) -0.0073(12) -0.0255(14)
O2 0.0647(9) 0.0444(7) 0.0325(5) 0.0065(5) 0.0013(6) -0.0038(7)
O3 0.1006(17) 0.0489(9) 0.0867(13) 0.0099(9) -0.0520(13) 0.0030(11)
O4 0.0622(10) 0.0460(7) 0.0543(8) -0.0063(7) -0.0126(8) -0.0004(8)
N1 0.0363(7) 0.0385(7) 0.0400(7) 0.0065(6) -0.0026(6) -0.0018(6)
N2 0.0689(12) 0.0499(9) 0.0346(7) 0.0022(7) -0.0001(8) -0.0166(10)
N3 0.0589(11) 0.0530(10) 0.0373(7) -0.0010(7) -0.0004(8) -0.0099(9)
N4 0.100(2) 0.109(2) 0.0353(9) 0.0052(11) -0.0009(11) -0.0378(19)
C1 0.0691(15) 0.0585(12) 0.0326(8) 0.0126(8) 0.0019(9) 0.0060(12)
C2 0.102(2) 0.105(3) 0.0454(12) 0.0144(15) 0.0142(15) 0.033(2)
C3 0.129(3) 0.0691(17) 0.0607(15) 0.0267(14) 0.0138(19) -0.010(2)
C4 0.089(2) 0.132(3) 0.0473(13) 0.0220(18) -0.0174(15) -0.007(2)
C5 0.0650(13) 0.0449(9) 0.0337(8) 0.0052(7) -0.0033(9) -0.0069(10)
C6 0.0448(9) 0.0437(8) 0.0310(7) 0.0036(7) -0.0023(7) -0.0082(8)
C7 0.0383(9) 0.0772(16) 0.0480(11) 0.0148(11) 0.0008(9) -0.0087(11)
C8 0.0467(11) 0.0752(17) 0.0557(12) 0.0201(12) 0.0163(10) 0.0147(12)
C9 0.0447(9) 0.0417(8) 0.0319(7) 0.0052(7) 0.0027(7) 0.0035(8)
C10 0.0437(9) 0.0421(8) 0.0298(7) 0.0030(7) 0.0000(7) -0.0029(8)
C11 0.0491(10) 0.0428(9) 0.0389(8) 0.0064(7) -0.0064(8) -0.0047(9)
C12 0.090(2) 0.0435(11) 0.0756(17) -0.0024(12) -0.0125(16) -0.0125(13)
C13 0.136(4) 0.065(2) 0.134(4) -0.018(2) 0.022(3) 0.021(3)
C14 0.0413(9) 0.0462(10) 0.0625(12) 0.0047(10) -0.0144(9) -0.0047(9)
C15 0.0333(8) 0.0452(10) 0.0782(15) 0.0137(10) -0.0100(10) -0.0053(8)
C16 0.0549(14) 0.0698(16) 0.111(2) 0.0385(18) -0.0239(16) -0.0068(14)
C17 0.0620(18) 0.072(2) 0.170(5) 0.051(3) -0.027(3) 0.0020(17)
C18 0.072(2) 0.068(2) 0.187(6) -0.013(3) -0.005(3) 0.0030(19)
C19 0.068(2) 0.091(3) 0.132(3) -0.028(3) 0.007(2) 0.002(2)
C20 0.0553(14) 0.0702(17) 0.090(2) -0.0060(15) 0.0029(15) -0.0020(13)

loop_
_atom_type_symbol
_atom_type_description
_atom_type_scat_dispersion_real
_atom_type_scat_dispersion_imag
_atom_type_scat_source
C C 0.0033 0.0000 'International Tables Vol C Tables 4.2.6.8 and 6.1.1.4'
H H 0.0000 0.0000 'International Tables Vol C Tables 4.2.6.8 and 6.1.1.4'
N N 0.0061 0.0000 'International Tables Vol C Tables 4.2.6.8 and 6.1.1.4'
O O 0.0106 0.0000 'International Tables Vol C Tables 4.2.6.8 and 6.1.1.4'

loop_
_geom_angle_atom_site_label_1
_geom_angle_atom_site_label_2
_geom_angle_atom_site_label_3
_geom_angle
_geom_angle_site_symmetry_1
_geom_angle_site_symmetry_3
_geom_angle_publ_flag
C5 O2 C1 121.04(17) . . ?
C11 O4 C12 117.0(2) . . ?
C6 N1 C14 116.71(16) . . ?
C6 N1 C9 109.18(16) . . ?
C14 N1 C9 114.82(17) . . ?
N3 N2 C10 114.84(19) . . ?
N4 N3 N2 172.0(3) . . ?
O2 C1 C4 109.8(2) . . ?
O2 C1 C2 109.4(2) . . ?
C4 C1 C2 113.2(3) . . ?
O2 C1 C3 102.6(2) . . ?
C4 C1 C3 110.6(3) . . ?
C2 C1 C3 110.8(3) . . ?
C1 C2 H2A 109.5 . . ?
C1 C2 H2B 109.5 . . ?
H2A C2 H2B 109.5 . . ?
C1 C2 H2C 109.5 . . ?
H2A C2 H2C 109.5 . . ?
H2B C2 H2C 109.5 . . ?
C1 C3 H3A 109.5 . . ?
C1 C3 H3B 109.5 . . ?
H3A C3 H3B 109.5 . . ?
C1 C3 H3C 109.5 . . ?
H3A C3 H3C 109.5 . . ?
H3B C3 H3C 109.5 . . ?
C1 C4 H4A 109.5 . . ?
C1 C4 H4B 109.5 . . ?
H4A C4 H4B 109.5 . . ?
C1 C4 H4C 109.5 . . ?
H4A C4 H4C 109.5 . . ?
H4B C4 H4C 109.5 . . ?
O1 C5 O2 125.34(19) . . ?
O1 C5 C6 124.05(19) . . ?
O2 C5 C6 110.58(17) . . ?
N1 C6 C7 101.98(15) . . ?
N1 C6 C5 113.89(17) . . ?
C7 C6 C5 108.68(19) . . ?
N1 C6 H6 110.7 . . ?
C7 C6 H6 110.7 . . ?
C5 C6 H6 110.7 . . ?
C6 C7 C8 103.2(2) . . ?
C6 C7 H7A 111.1 . . ?
C8 C7 H7A 111.1 . . ?
C6 C7 H7B 111.1 . . ?
C8 C7 H7B 111.1 . . ?
H7A C7 H7B 109.1 . . ?
C7 C8 C9 104.9(2) . . ?
C7 C8 H8A 110.8 . . ?
C9 C8 H8A 110.8 . . ?
C7 C8 H8B 110.8 . . ?
C9 C8 H8B 110.8 . . ?
H8A C8 H8B 108.9 . . ?
N1 C9 C8 104.91(18) . . ?
N1 C9 C10 109.57(15) . . ?
C8 C9 C10 113.42(17) . . ?
N1 C9 H9 109.6 . . ?
C8 C9 H9 109.6 . . ?
C10 C9 H9 109.6 . . ?
N2 C10 C11 110.85(17) . . ?
N2 C10 C9 107.63(16) . . ?
C11 C10 C9 111.75(16) . . ?
N2 C10 H10 108.8 . . ?
C11 C10 H10 108.8 . . ?
C9 C10 H10 108.8 . . ?
O3 C11 O4 124.4(2) . . ?
O3 C11 C10 125.2(2) . . ?
O4 C11 C10 110.41(18) . . ?
C13 C12 O4 110.0(3) . . ?
C13 C12 H12A 109.7 . . ?
O4 C12 H12A 109.7 . . ?
C13 C12 H12B 109.7 . . ?
O4 C12 H12B 109.7 . . ?
H12A C12 H12B 108.2 . . ?
C12 C13 H13A 109.5 . . ?
C12 C13 H13B 109.5 . . ?
H13A C13 H13B 109.5 . . ?
C12 C13 H13C 109.5 . . ?
H13A C13 H13C 109.5 . . ?
H13B C13 H13C 109.5 . . ?
N1 C14 C15 112.10(18) . . ?
N1 C14 H14A 109.2 . . ?
C15 C14 H14A 109.2 . . ?
N1 C14 H14B 109.2 . . ?
C15 C14 H14B 109.2 . . ?
H14A C14 H14B 107.9 . . ?
C16 C15 C20 118.7(3) . . ?
C16 C15 C14 121.5(3) . . ?
C20 C15 C14 119.7(2) . . ?
C15 C16 C17 118.2(4) . . ?
C15 C16 H16 120.9 . . ?
C17 C16 H16 120.9 . . ?
C18 C17 C16 119.3(4) . . ?
C18 C17 H17 120.3 . . ?
C16 C17 H17 120.3 . . ?
C19 C18 C17 122.4(4) . . ?
C19 C18 H18 118.8 . . ?
C17 C18 H18 118.8 . . ?
C18 C19 C20 119.4(5) . . ?
C18 C19 H19 120.3 . . ?
C20 C19 H19 120.3 . . ?
C19 C20 C15 121.9(4) . . ?
C19 C20 H20 119.1 . . ?
C15 C20 H20 119.1 . . ?

loop_
_geom_bond_atom_site_label_1
_geom_bond_atom_site_label_2
_geom_bond_distance
_geom_bond_site_symmetry_2
_geom_bond_publ_flag
O1 C5 1.201(3) . ?
O2 C5 1.331(3) . ?
O2 C1 1.487(2) . ?
O3 C11 1.196(3) . ?
O4 C11 1.328(3) . ?
O4 C12 1.464(3) . ?
N1 C6 1.452(2) . ?
N1 C14 1.461(3) . ?
N1 C9 1.466(3) . ?
N2 N3 1.219(2) . ?
N2 C10 1.473(3) . ?
N3 N4 1.129(3) . ?
C1 C4 1.504(5) . ?
C1 C2 1.510(4) . ?
C1 C3 1.516(4) . ?
C2 H2A 0.9700 . ?
C2 H2B 0.9700 . ?
C2 H2C 0.9700 . ?
C3 H3A 0.9700 . ?
C3 H3B 0.9700 . ?
C3 H3C 0.9700 . ?
C4 H4A 0.9700 . ?
C4 H4B 0.9700 . ?
C4 H4C 0.9700 . ?
C5 C6 1.534(3) . ?
C6 C7 1.526(3) . ?
C6 H6 0.9900 . ?
C7 C8 1.527(4) . ?
C7 H7A 0.9800 . ?
C7 H7B 0.9800 . ?
C8 C9 1.541(3) . ?
C8 H8A 0.9800 . ?
C8 H8B 0.9800 . ?
C9 C10 1.544(2) . ?
C9 H9 0.9900 . ?
C10 C11 1.517(3) . ?
C10 H10 0.9900 . ?
C12 C13 1.448(6) . ?
C12 H12A 0.9800 . ?
C12 H12B 0.9800 . ?
C13 H13A 0.9700 . ?
C13 H13B 0.9700 . ?
C13 H13C 0.9700 . ?
C14 C15 1.510(4) . ?
C14 H14A 0.9800 . ?
C14 H14B 0.9800 . ?
C15 C16 1.374(4) . ?
C15 C20 1.387(4) . ?
C16 C17 1.453(6) . ?
C16 H16 0.9400 . ?
C17 C18 1.352(8) . ?
C17 H17 0.9400 . ?
C18 C19 1.325(8) . ?
C18 H18 0.9400 . ?
C19 C20 1.382(5) . ?
C19 H19 0.9400 . ?
C20 H20 0.9400 . ?

loop_
_geom_hbond_atom_site_label_D
_geom_hbond_atom_site_label_H
_geom_hbond_atom_site_label_A
_geom_hbond_distance_DH
_geom_hbond_distance_HA
_geom_hbond_distance_DA
_geom_hbond_angle_DHA
_geom_hbond_site_symmetry_A
C2 H2C O1 0.97 2.48 3.001(5) 113.4 .
C4 H4A O1 0.97 2.41 2.976(4) 117.0 .
C8 H8A N2 0.98 2.48 2.833(3) 100.7 .
C9 H9 O4 0.99 2.55 2.911(3) 101.2 .
C10 H10 O3 0.99 2.31 3.236(3) 154.7 4_456
C14 H14B O1 0.98 2.52 3.137(4) 120.8 .

loop_
_geom_torsion_atom_site_label_1
_geom_torsion_atom_site_label_2
_geom_torsion_atom_site_label_3
_geom_torsion_atom_site_label_4
_geom_torsion
_geom_torsion_site_symmetry_1
_geom_torsion_site_symmetry_2
_geom_torsion_site_symmetry_3
_geom_torsion_site_symmetry_4
_geom_torsion_publ_flag
C5 O2 C1 C4 63.7(3) . . . . ?
C5 O2 C1 C2 -61.1(3) . . . . ?
C5 O2 C1 C3 -178.7(3) . . . . ?
C1 O2 C5 O1 -5.2(5) . . . . ?
C1 O2 C5 C6 173.0(2) . . . . ?
C14 N1 C6 C7 -169.4(2) . . . . ?
C9 N1 C6 C7 -37.1(2) . . . . ?
C14 N1 C6 C5 -52.5(3) . . . . ?
C9 N1 C6 C5 79.8(2) . . . . ?
O1 C5 C6 N1 -31.7(4) . . . . ?
O2 C5 C6 N1 150.1(2) . . . . ?
O1 C5 C6 C7 81.2(4) . . . . ?
O2 C5 C6 C7 -97.0(2) . . . . ?
N1 C6 C7 C8 39.0(2) . . . . ?
C5 C6 C7 C8 -81.6(2) . . . . ?
C6 C7 C8 C9 -27.4(2) . . . . ?
C6 N1 C9 C8 19.8(2) . . . . ?
C14 N1 C9 C8 153.1(2) . . . . ?
C6 N1 C9 C10 141.92(16) . . . . ?
C14 N1 C9 C10 -84.8(2) . . . . ?
C7 C8 C9 N1 5.7(2) . . . . ?
C7 C8 C9 C10 -113.8(2) . . . . ?
N3 N2 C10 C11 -66.3(3) . . . . ?
N3 N2 C10 C9 171.2(2) . . . . ?
N1 C9 C10 N2 -70.0(2) . . . . ?
C8 C9 C10 N2 46.9(3) . . . . ?
N1 C9 C10 C11 168.11(16) . . . . ?
C8 C9 C10 C11 -75.0(2) . . . . ?
C12 O4 C11 O3 -3.1(4) . . . . ?
C12 O4 C11 C10 178.6(2) . . . . ?
N2 C10 C11 O3 -1.0(3) . . . . ?
C9 C10 C11 O3 119.1(3) . . . . ?
N2 C10 C11 O4 177.36(18) . . . . ?
C9 C10 C11 O4 -62.6(2) . . . . ?
C11 O4 C12 C13 -89.9(4) . . . . ?
C6 N1 C14 C15 -62.5(3) . . . . ?
C9 N1 C14 C15 167.85(19) . . . . ?
N1 C14 C15 C16 115.5(3) . . . . ?
N1 C14 C15 C20 -67.2(3) . . . . ?
C20 C15 C16 C17 -0.8(4) . . . . ?
C14 C15 C16 C17 176.5(3) . . . . ?
C15 C16 C17 C18 -1.6(5) . . . . ?
C16 C17 C18 C19 3.4(7) . . . . ?
C17 C18 C19 C20 -2.6(7) . . . . ?
C18 C19 C20 C15 0.1(6) . . . . ?
C16 C15 C20 C19 1.6(4) . . . . ?
C14 C15 C20 C19 -175.8(3) . . . . ?
